data_7708876
loop_
_publ_author_name
'Zhang, Han'
'Liu, Chunmei'
'Yin, Guojie'
'Du, Chenxia'
'Zhang, Bin'

_publ_section_title
;
 Efficiently luminescent heteroleptic neutral platinum(II) complexes based
 on N^O and N^P benzimidazole ligands.
;
_journal_name_full 'Dalton transactions (Cambridge, England : 2003)'
_journal_paper_doi 10.1039/d1dt02720d
_journal_year 2021
_chemical_formula_moiety 'C39 H25 F3 N3 O P Pt S'
_chemical_formula_sum 'C39 H25 F3 N3 O P Pt S'
_chemical_formula_weight 866.74
_space_group_crystal_system monoclinic
_space_group_IT_number 14
_space_group_name_Hall '-P 2yn'
_space_group_name_H-M_alt 'P 1 21/n 1'
_atom_sites_solution_hydrogens geom
_atom_sites_solution_primary dual
_audit_creation_date 2021-06-25
_audit_creation_method
;
Olex2 1.2
(compiled 2018.05.29 svn.r3508 for OlexSys, GUI svn.r5506)
;
_audit_update_record
;
2021-08-03 deposited with the CCDC.	2021-11-03 downloaded from the CCDC.
;
_cell_angle_alpha 90
_cell_angle_beta 105.911(2)
_cell_angle_gamma 90
_cell_formula_units_Z 4
_cell_length_a 8.8714(2)
_cell_length_b 27.0432(4)
_cell_length_c 15.3762(3)
_cell_measurement_reflns_used 6055
_cell_measurement_temperature 293(2)
_cell_measurement_theta_max 70.8800
_cell_measurement_theta_min 4.9150
_cell_volume 3547.59(12)
_computing_cell_refinement 'CrysAlisPro 1.171.40.53 (Rigaku OD, 2019)'
_computing_data_collection 'CrysAlisPro 1.171.40.53 (Rigaku OD, 2019)'
_computing_data_reduction 'CrysAlisPro 1.171.40.53 (Rigaku OD, 2019)'
_computing_molecular_graphics 'Olex2 (Dolomanov et al., 2009)'
_computing_publication_material 'Olex2 (Dolomanov et al., 2009)'
_computing_structure_refinement 'ShelXL (Sheldrick, 2015)'
_computing_structure_solution 'ShelXT (Sheldrick, 2015)'
_diffrn_ambient_temperature 293(2)
_diffrn_detector 'CCD plate'
_diffrn_detector_area_resol_mean 16.2312
_diffrn_detector_type Eos
_diffrn_measured_fraction_theta_full 1.000
_diffrn_measured_fraction_theta_max 1.000
_diffrn_measurement_details
;
List of Runs (angles in degrees, time in seconds):

  # Type    Start    End  Width  t~exp~   \w     \q     \k     \f   Frames
#--------------------------------------------------------------------------
  1  \w   -101.00  -7.00   1.00    1.50    --  -33.50   0.00  30.00   94
  2  \w      3.00  34.00   1.00    1.50    --  -33.50   0.00  30.00   31
  3  \w     62.00 103.00   1.00    1.50    --   36.47 178.00 -90.00   41
  4  \w     45.00  72.00   1.00    1.50    --   36.47 -19.00 120.00   27
  5  \w     23.00  49.00   1.00    1.50    --   36.47 -37.00-120.00   26
  6  \w     84.00 110.00   1.00    1.50    --   36.47 178.00-180.00   26
  7  \w    -34.00   3.00   1.00    1.50    --   36.47 -37.00-120.00   37
  8  \w     65.00 110.00   1.00    1.50    --   36.47 178.00 150.00   45
  9  \w     58.00  83.00   1.00    1.50    --   36.47 178.00-120.00   25
 10  \w     14.00  92.00   1.00    1.50    --   36.47  37.00-150.00   78
 11  \w    -32.00  -7.00   1.00    1.50    --   36.47 -19.00 120.00   25
 12  \w    105.00 131.00   1.00    9.25    --  108.00 -30.00  30.00   26
 13  \w     38.00 118.00   1.00    9.25    --  108.00 -45.00 -90.00   80
 14  \w     64.00  90.00   1.00    9.25    --  108.00 -30.00  30.00   26
 15  \w     94.00 149.00   1.00    9.25    --  108.00 -15.00-120.00   55
 16  \w     57.00 110.00   1.00    9.25    --  108.00-111.00   0.00   53
 17  \w     45.00  71.00   1.00    9.25    --  108.00 -15.00-120.00   26
 18  \w     66.00 136.00   1.00    9.25    --  108.00 -77.00-180.00   70
 19  \w    111.00 172.00   1.00    9.25    --  108.00 111.00-180.00   61
 20  \w     50.00 109.00   1.00    9.25    --  108.00 -94.00 120.00   59
 21  \w     61.00 147.00   1.00    9.25    --  108.00 178.00 -30.00   86
;
_diffrn_measurement_device 'four-circle diffractometer'
_diffrn_measurement_device_type 'Xcalibur, Eos, Gemini'
_diffrn_measurement_method '\w scans'
_diffrn_orient_matrix_type 'CrysAlisPro convention (1999,Acta A55,543-557)'
_diffrn_orient_matrix_UB_11 0.1010788000
_diffrn_orient_matrix_UB_12 -0.0411250000
_diffrn_orient_matrix_UB_13 0.0567694000
_diffrn_orient_matrix_UB_21 0.0169653000
_diffrn_orient_matrix_UB_22 0.0309271000
_diffrn_orient_matrix_UB_23 0.0862364000
_diffrn_orient_matrix_UB_31 -0.1487359000
_diffrn_orient_matrix_UB_32 -0.0244273000
_diffrn_orient_matrix_UB_33 0.0137570000
_diffrn_radiation_monochromator graphite
_diffrn_radiation_probe x-ray
_diffrn_radiation_type CuK\a
_diffrn_radiation_wavelength 1.54184
_diffrn_reflns_av_R_equivalents 0.0394
_diffrn_reflns_av_unetI/netI 0.0466
_diffrn_reflns_Laue_measured_fraction_full 1.000
_diffrn_reflns_Laue_measured_fraction_max 1.000
_diffrn_reflns_limit_h_max 6
_diffrn_reflns_limit_h_min -10
_diffrn_reflns_limit_k_max 28
_diffrn_reflns_limit_k_min -32
_diffrn_reflns_limit_l_max 18
_diffrn_reflns_limit_l_min -17
_diffrn_reflns_number 14586
_diffrn_reflns_point_group_measured_fraction_full 1.000
_diffrn_reflns_point_group_measured_fraction_max 1.000
_diffrn_reflns_theta_full 66.594
_diffrn_reflns_theta_max 66.594
_diffrn_reflns_theta_min 3.268
_diffrn_source 'fine-focus sealed X-ray tube'
_diffrn_source_type 'Enhance (Cu) X-ray Source'
_exptl_absorpt_coefficient_mu 8.805
_exptl_absorpt_correction_T_max 1.00000
_exptl_absorpt_correction_T_min 0.79422
_exptl_absorpt_correction_type multi-scan
_exptl_absorpt_process_details
;
CrysAlisPro 1.171.40.53 (Rigaku Oxford Diffraction, 2019)
Empirical absorption correction using spherical harmonics,
 implemented in SCALE3 ABSPACK scaling algorithm.
;
_exptl_crystal_colour yellow
_exptl_crystal_density_diffrn 1.623
_exptl_crystal_description prism
_exptl_crystal_F_000 1696
_exptl_crystal_size_max 0.22
_exptl_crystal_size_mid 0.21
_exptl_crystal_size_min 0.2
_refine_diff_density_max 1.657
_refine_diff_density_min -0.705
_refine_diff_density_rms 0.115
_refine_ls_extinction_method none
_refine_ls_goodness_of_fit_ref 1.069
_refine_ls_hydrogen_treatment constr
_refine_ls_matrix_type full
_refine_ls_number_parameters 442
_refine_ls_number_reflns 6268
_refine_ls_number_restraints 26
_refine_ls_restrained_S_all 1.110
_refine_ls_R_factor_all 0.0518
_refine_ls_R_factor_gt 0.0451
_refine_ls_shift/su_max 0.004
_refine_ls_shift/su_mean 0.000
_refine_ls_structure_factor_coef Fsqd
_refine_ls_weighting_details 'w=1/[\s^2^(Fo^2^)+(0.0640P)^2^+3.4435P] where P=(Fo^2^+2Fc^2^)/3'
_refine_ls_weighting_scheme calc
_refine_ls_wR_factor_gt 0.1145
_refine_ls_wR_factor_ref 0.1199
_reflns_Friedel_coverage 0.000
_reflns_number_gt 5492
_reflns_number_total 6268
_reflns_threshold_expression 'I > 2\s(I)'
_cod_data_source_file d1dt02720d2.cif
_cod_data_source_block cf3pt
_cod_database_code 7708876
_shelx_shelxl_version_number 2014/7
_chemical_oxdiff_usercomment r
_shelx_space_group_comment
;
The symmetry employed for this shelxl refinement is uniquely defined
by the following loop, which should always be used as a source of
symmetry information in preference to the above space-group names.
They are only intended as comments.
;
_shelx_estimated_absorpt_t_max 0.272
_shelx_estimated_absorpt_t_min 0.248
_reflns_odcompleteness_completeness 99.94
_reflns_odcompleteness_iscentric 1
_reflns_odcompleteness_theta 66.97
_olex2_refinement_description
;
1. Fixed Uiso
 At 1.2 times of:
  All C(H) groups
2. Rigid bond restraints
 C27, F2
 with sigma for 1-2 distances of 0.01 and sigma for 1-3 distances of 0.01
 C30, C31
 with sigma for 1-2 distances of 0.01 and sigma for 1-3 distances of 0.01
3. Uiso/Uaniso restraints and constraints
Uanis(F1) \\sim Ueq, Uanis(F3) \\sim Ueq, Uanis(F2) \\sim Ueq: with sigma of
0.01 and sigma for terminal atoms of 0.01
Uanis(C27) \\sim Ueq: with sigma of 0.01 and sigma for terminal atoms of 0.01
4.a Aromatic/amide H refined with riding coordinates:
 C2(H2), C3(H3), C4(H4), C5(H5), C9(H9), C10(H10), C11(H11), C12(H12),
 C15(H15), C16(H16), C17(H17), C18(H18), C22(H22), C23(H23), C25(H25), C29(H29),
  C30(H30), C31(H31), C32(H32), C33(H33), C35(H35), C36(H36), C37(H37),
 C38(H38), C39(H39)
;
_olex2_submission_special_instructions 'No special instructions were received'
_oxdiff_exptl_absorpt_empirical_details
;
Empirical correction (ABSPACK) includes:
- Absorption correction using spherical harmonics
- Frame scaling
;
_oxdiff_exptl_absorpt_empirical_full_max 1.180
_oxdiff_exptl_absorpt_empirical_full_min 0.827

loop_
_space_group_symop_operation_xyz
'x, y, z'
'-x+1/2, y+1/2, -z+1/2'
'-x, -y, -z'
'x-1/2, -y-1/2, z-1/2'

loop_
_atom_site_label
_atom_site_type_symbol
_atom_site_fract_x
_atom_site_fract_y
_atom_site_fract_z
_atom_site_U_iso_or_equiv
_atom_site_adp_type
_atom_site_occupancy
_atom_site_site_symmetry_order
_atom_site_calc_flag
_atom_site_refinement_flags_posn
_atom_site_refinement_flags_adp
_atom_site_refinement_flags_occupancy
_atom_site_disorder_assembly
_atom_site_disorder_group
Pt1 Pt 0.37946(3) 0.41119(2) 0.40983(2) 0.04279(11) Uani 1 1 d . . . . .
S1 S 0.1922(3) 0.53726(7) 0.53602(17) 0.0759(6) Uani 1 1 d . . . . .
P1 P 0.40867(18) 0.38794(5) 0.20830(10) 0.0445(3) Uani 1 1 d . . . . .
F1 F 0.2078(14) 0.1323(4) 0.4273(8) 0.201(4) Uani 1 1 d . U . . .
F2 F 0.4266(12) 0.1230(3) 0.5142(9) 0.179(4) Uani 1 1 d . U . . .
F3 F 0.2431(14) 0.1498(4) 0.5571(8) 0.190(4) Uani 1 1 d . U . . .
O1 O 0.3159(6) 0.41305(18) 0.2646(3) 0.0576(11) Uani 1 1 d . . . . .
N1 N 0.2793(6) 0.47668(17) 0.4289(4) 0.0479(12) Uani 1 1 d . . . . .
N2 N 0.4677(5) 0.34326(17) 0.4020(3) 0.0407(10) Uani 1 1 d . . . . .
N3 N 0.6276(6) 0.27971(18) 0.3896(4) 0.0518(12) Uani 1 1 d . . . . .
C1 C 0.4365(8) 0.4114(2) 0.5443(4) 0.0450(13) Uani 1 1 d . . . . .
C2 C 0.5304(9) 0.3785(3) 0.6037(5) 0.0602(16) Uani 1 1 d . . . . .
H2 H 0.5758 0.3519 0.5818 0.072 Uiso 1 1 calc R . . . .
C3 C 0.5566(11) 0.3849(3) 0.6952(5) 0.073(2) Uani 1 1 d . . . . .
H3 H 0.6194 0.3621 0.7340 0.087 Uiso 1 1 calc R . . . .
C4 C 0.4957(11) 0.4226(3) 0.7315(5) 0.071(2) Uani 1 1 d . . . . .
H4 H 0.5158 0.4255 0.7939 0.085 Uiso 1 1 calc R . . . .
C5 C 0.4041(9) 0.4566(3) 0.6755(6) 0.068(2) Uani 1 1 d . . . . .
H5 H 0.3622 0.4832 0.6994 0.081 Uiso 1 1 calc R . . . .
C6 C 0.3741(8) 0.4510(2) 0.5822(5) 0.0541(15) Uani 1 1 d . . . . .
C7 C 0.2880(8) 0.4851(2) 0.5150(5) 0.0535(15) Uani 1 1 d . . . . .
C8 C 0.1900(7) 0.5129(2) 0.3726(5) 0.0580(17) Uani 1 1 d . . . . .
C9 C 0.1575(9) 0.5155(3) 0.2809(6) 0.070(2) Uani 1 1 d . . . . .
H9 H 0.1948 0.4915 0.2487 0.084 Uiso 1 1 calc R . . . .
C10 C 0.0679(11) 0.5546(3) 0.2364(8) 0.088(3) Uani 1 1 d . . . . .
H10 H 0.0462 0.5569 0.1738 0.105 Uiso 1 1 calc R . . . .
C11 C 0.0097(12) 0.5905(3) 0.2836(10) 0.099(4) Uani 1 1 d . . . . .
H11 H -0.0514 0.6162 0.2523 0.119 Uiso 1 1 calc R . . . .
C12 C 0.0421(12) 0.5880(3) 0.3755(10) 0.099(4) Uani 1 1 d . . . . .
H12 H 0.0033 0.6119 0.4072 0.119 Uiso 1 1 calc R . . . .
C13 C 0.1349(8) 0.5489(2) 0.4217(7) 0.071(2) Uani 1 1 d . . . . .
C14 C 0.6183(7) 0.3892(2) 0.2583(4) 0.0453(13) Uani 1 1 d . . . . .
C15 C 0.7134(9) 0.4168(2) 0.2181(5) 0.0585(17) Uani 1 1 d . . . . .
H15 H 0.6678 0.4367 0.1686 0.070 Uiso 1 1 calc R . . . .
C16 C 0.8737(10) 0.4151(3) 0.2507(7) 0.073(2) Uani 1 1 d . . . . .
H16 H 0.9356 0.4344 0.2242 0.087 Uiso 1 1 calc R . . . .
C17 C 0.9436(8) 0.3846(3) 0.3230(6) 0.069(2) Uani 1 1 d . . . . .
H17 H 1.0522 0.3830 0.3448 0.083 Uiso 1 1 calc R . . . .
C18 C 0.8498(8) 0.3568(3) 0.3622(5) 0.0595(16) Uani 1 1 d . . . . .
H18 H 0.8967 0.3355 0.4094 0.071 Uiso 1 1 calc R . . . .
C19 C 0.6893(7) 0.3596(2) 0.3338(4) 0.0451(13) Uani 1 1 d . . . . .
C20 C 0.5967(7) 0.3278(2) 0.3772(4) 0.0431(12) Uani 1 1 d . . . . .
C21 C 0.4112(7) 0.3004(2) 0.4311(4) 0.0463(13) Uani 1 1 d . . . . .
C22 C 0.2811(9) 0.2917(3) 0.4627(5) 0.0647(18) Uani 1 1 d . . . . .
H22 H 0.2163 0.3175 0.4700 0.078 Uiso 1 1 calc R . . . .
C23 C 0.2507(9) 0.2434(3) 0.4830(6) 0.070(2) Uani 1 1 d . . . . .
H23 H 0.1646 0.2367 0.5044 0.084 Uiso 1 1 calc R . . . .
C24 C 0.3481(10) 0.2048(3) 0.4717(6) 0.069(2) Uani 1 1 d . . . . .
C25 C 0.4792(10) 0.2133(3) 0.4430(5) 0.0645(18) Uani 1 1 d . . . . .
H25 H 0.5459 0.1876 0.4378 0.077 Uiso 1 1 calc R . . . .
C26 C 0.5091(7) 0.2620(2) 0.4219(4) 0.0497(13) Uani 1 1 d . . . . .
C27 C 0.3092(14) 0.1535(4) 0.4914(8) 0.100(3) Uani 1 1 d . U . . .
C28 C 0.3657(8) 0.4179(2) 0.0996(5) 0.0522(15) Uani 1 1 d . . . . .
C29 C 0.3400(11) 0.4690(3) 0.0947(6) 0.071(2) Uani 1 1 d . . . . .
H29 H 0.3508 0.4872 0.1473 0.086 Uiso 1 1 calc R . . . .
C30 C 0.2991(12) 0.4920(3) 0.0123(7) 0.085(2) Uani 1 1 d . U . . .
H30 H 0.2811 0.5259 0.0090 0.101 Uiso 1 1 calc R . . . .
C31 C 0.2845(12) 0.4654(4) -0.0648(6) 0.087(3) Uani 1 1 d . U . . .
H31 H 0.2554 0.4816 -0.1204 0.104 Uiso 1 1 calc R . . . .
C32 C 0.3120(12) 0.4148(3) -0.0624(6) 0.077(2) Uani 1 1 d . . . . .
H32 H 0.3048 0.3973 -0.1154 0.092 Uiso 1 1 calc R . . . .
C33 C 0.3505(9) 0.3909(3) 0.0206(5) 0.0603(17) Uani 1 1 d . . . . .
H33 H 0.3661 0.3569 0.0235 0.072 Uiso 1 1 calc R . . . .
C34 C 0.3638(9) 0.3233(3) 0.1881(5) 0.0625(18) Uani 1 1 d . . . . .
C35 C 0.4732(12) 0.2917(3) 0.1632(7) 0.084(3) Uani 1 1 d . . . . .
H35 H 0.5684 0.3048 0.1597 0.100 Uiso 1 1 calc R . . . .
C36 C 0.4427(14) 0.2423(3) 0.1440(8) 0.104(4) Uani 1 1 d . . . . .
H36 H 0.5144 0.2223 0.1265 0.124 Uiso 1 1 calc R . . . .
C37 C 0.3056(15) 0.2242(4) 0.1516(9) 0.114(4) Uani 1 1 d . . . . .
H37 H 0.2850 0.1908 0.1399 0.137 Uiso 1 1 calc R . . . .
C38 C 0.1945(17) 0.2522(4) 0.1755(8) 0.107(4) Uani 1 1 d . . . . .
H38 H 0.1021 0.2378 0.1806 0.128 Uiso 1 1 calc R . . . .
C39 C 0.2233(12) 0.3041(4) 0.1926(7) 0.087(3) Uani 1 1 d . . . . .
H39 H 0.1481 0.3242 0.2064 0.105 Uiso 1 1 calc R . . . .

loop_
_atom_site_aniso_label
_atom_site_aniso_U_11
_atom_site_aniso_U_22
_atom_site_aniso_U_33
_atom_site_aniso_U_23
_atom_site_aniso_U_13
_atom_site_aniso_U_12
Pt1 0.04634(16) 0.03426(15) 0.04757(16) 0.00026(9) 0.01254(11) 0.00177(9)
S1 0.0800(12) 0.0473(9) 0.0971(15) -0.0240(10) 0.0189(11) 0.0096(8)
P1 0.0503(8) 0.0382(7) 0.0434(7) 0.0006(6) 0.0099(6) -0.0068(6)
F1 0.252(8) 0.126(6) 0.185(7) 0.021(5) -0.005(6) -0.084(6)
F2 0.161(6) 0.116(5) 0.264(9) 0.066(6) 0.063(6) 0.008(5)
F3 0.252(8) 0.156(7) 0.200(7) 0.052(6) 0.125(7) -0.030(6)
O1 0.060(3) 0.067(3) 0.047(2) 0.004(2) 0.017(2) 0.012(2)
N1 0.044(3) 0.032(2) 0.067(3) 0.004(2) 0.014(2) -0.0005(19)
N2 0.045(2) 0.034(2) 0.044(2) -0.0033(19) 0.013(2) -0.0001(19)
N3 0.058(3) 0.036(2) 0.061(3) 0.000(2) 0.016(3) 0.009(2)
C1 0.054(3) 0.039(3) 0.044(3) -0.007(2) 0.017(3) -0.005(2)
C2 0.074(4) 0.051(4) 0.056(4) 0.000(3) 0.019(3) 0.008(3)
C3 0.097(6) 0.062(4) 0.054(4) 0.002(4) 0.010(4) -0.002(4)
C4 0.090(6) 0.070(5) 0.050(4) -0.002(4) 0.015(4) -0.006(4)
C5 0.073(5) 0.061(4) 0.073(5) -0.026(4) 0.025(4) -0.005(4)
C6 0.059(4) 0.045(3) 0.058(4) -0.015(3) 0.015(3) -0.004(3)
C7 0.058(4) 0.034(3) 0.072(4) -0.015(3) 0.023(3) -0.005(3)
C8 0.045(3) 0.038(3) 0.083(5) 0.002(3) 0.005(3) -0.008(3)
C9 0.058(4) 0.053(4) 0.090(6) 0.015(4) 0.004(4) -0.001(3)
C10 0.077(5) 0.062(5) 0.108(7) 0.019(5) -0.003(5) 0.003(4)
C11 0.081(6) 0.054(5) 0.144(11) 0.017(5) -0.004(6) 0.017(4)
C12 0.078(6) 0.043(4) 0.156(11) -0.001(5) -0.001(6) 0.017(4)
C13 0.047(3) 0.039(3) 0.119(7) -0.010(4) 0.010(4) 0.004(3)
C14 0.052(3) 0.031(3) 0.052(3) -0.005(2) 0.014(3) -0.009(2)
C15 0.072(4) 0.045(3) 0.062(4) -0.003(3) 0.022(3) -0.015(3)
C16 0.064(5) 0.071(5) 0.092(6) -0.006(4) 0.036(4) -0.025(4)
C17 0.042(3) 0.071(5) 0.097(6) -0.014(4) 0.023(4) -0.007(3)
C18 0.058(4) 0.047(3) 0.072(4) -0.004(3) 0.015(3) 0.000(3)
C19 0.051(3) 0.034(3) 0.049(3) -0.009(2) 0.011(3) 0.000(2)
C20 0.048(3) 0.035(3) 0.045(3) -0.001(2) 0.011(2) 0.004(2)
C21 0.056(3) 0.040(3) 0.042(3) 0.002(2) 0.010(3) -0.005(2)
C22 0.070(4) 0.060(4) 0.070(5) 0.007(4) 0.028(4) 0.004(3)
C23 0.070(4) 0.067(5) 0.079(5) 0.018(4) 0.029(4) -0.008(4)
C24 0.085(5) 0.051(4) 0.071(5) 0.013(3) 0.020(4) -0.010(4)
C25 0.085(5) 0.039(3) 0.070(4) 0.006(3) 0.020(4) 0.005(3)
C26 0.056(3) 0.042(3) 0.052(3) 0.003(3) 0.015(3) 0.001(3)
C27 0.110(6) 0.086(6) 0.102(6) 0.030(5) 0.027(5) -0.020(5)
C28 0.056(3) 0.049(3) 0.047(3) 0.006(3) 0.007(3) -0.012(3)
C29 0.100(6) 0.047(4) 0.070(5) 0.006(3) 0.027(4) -0.008(4)
C30 0.115(7) 0.051(4) 0.088(6) 0.017(4) 0.028(5) 0.002(4)
C31 0.103(7) 0.079(6) 0.066(5) 0.031(4) 0.004(5) -0.020(5)
C32 0.096(6) 0.078(5) 0.049(4) 0.002(4) 0.006(4) -0.021(4)
C33 0.073(4) 0.053(4) 0.051(4) 0.004(3) 0.012(3) -0.005(3)
C34 0.079(5) 0.052(4) 0.047(3) 0.006(3) 0.002(3) -0.025(3)
C35 0.105(7) 0.047(4) 0.096(6) -0.013(4) 0.023(5) -0.008(4)
C36 0.122(8) 0.055(5) 0.119(9) -0.017(5) 0.009(7) -0.024(5)
C37 0.109(8) 0.073(6) 0.134(10) 0.000(7) -0.011(7) -0.026(6)
C38 0.134(9) 0.070(6) 0.106(8) 0.001(6) 0.017(7) -0.046(6)
C39 0.089(6) 0.081(6) 0.086(6) -0.004(5) 0.014(5) -0.038(5)

loop_
_atom_type_symbol
_atom_type_description
_atom_type_scat_dispersion_real
_atom_type_scat_dispersion_imag
_atom_type_scat_source
C C 0.0181 0.0091 'International Tables Vol C Tables 4.2.6.8 and 6.1.1.4'
H H 0.0000 0.0000 'International Tables Vol C Tables 4.2.6.8 and 6.1.1.4'
F F 0.0727 0.0534 'International Tables Vol C Tables 4.2.6.8 and 6.1.1.4'
N N 0.0311 0.0180 'International Tables Vol C Tables 4.2.6.8 and 6.1.1.4'
O O 0.0492 0.0322 'International Tables Vol C Tables 4.2.6.8 and 6.1.1.4'
P P 0.2955 0.4335 'International Tables Vol C Tables 4.2.6.8 and 6.1.1.4'
Pt Pt -4.5932 6.9264 'International Tables Vol C Tables 4.2.6.8 and 6.1.1.4'
S S 0.3331 0.5567 'International Tables Vol C Tables 4.2.6.8 and 6.1.1.4'

loop_
_geom_angle_atom_site_label_1
_geom_angle_atom_site_label_2
_geom_angle_atom_site_label_3
_geom_angle
_geom_angle_site_symmetry_1
_geom_angle_site_symmetry_3
_geom_angle_publ_flag
N1 Pt1 O1 97.4(2) . . ?
N2 Pt1 O1 87.41(18) . . ?
N2 Pt1 N1 173.3(2) . . ?
C1 Pt1 O1 178.4(2) . . ?
C1 Pt1 N1 81.0(2) . . ?
C1 Pt1 N2 94.2(2) . . ?
C13 S1 C7 88.9(4) . . ?
O1 P1 C14 114.0(3) . . ?
O1 P1 C28 108.6(3) . . ?
O1 P1 C34 114.0(3) . . ?
C28 P1 C14 108.5(3) . . ?
C34 P1 C14 104.2(3) . . ?
C34 P1 C28 107.3(3) . . ?
P1 O1 Pt1 123.8(3) . . ?
C7 N1 Pt1 112.7(4) . . ?
C7 N1 C8 111.5(6) . . ?
C8 N1 Pt1 135.5(5) . . ?
C20 N2 Pt1 131.6(4) . . ?
C20 N2 C21 103.8(5) . . ?
C21 N2 Pt1 124.3(4) . . ?
C20 N3 C26 104.2(5) . . ?
C2 C1 Pt1 128.5(5) . . ?
C2 C1 C6 116.8(6) . . ?
C6 C1 Pt1 114.7(5) . . ?
C1 C2 H2 120.0 . . ?
C3 C2 C1 120.0(7) . . ?
C3 C2 H2 120.0 . . ?
C2 C3 H3 118.4 . . ?
C4 C3 C2 123.2(8) . . ?
C4 C3 H3 118.4 . . ?
C3 C4 H4 120.5 . . ?
C3 C4 C5 119.1(7) . . ?
C5 C4 H4 120.5 . . ?
C4 C5 H5 120.3 . . ?
C4 C5 C6 119.3(7) . . ?
C6 C5 H5 120.3 . . ?
C1 C6 C7 112.5(6) . . ?
C5 C6 C1 121.6(7) . . ?
C5 C6 C7 125.8(6) . . ?
N1 C7 S1 115.6(5) . . ?
N1 C7 C6 118.8(5) . . ?
C6 C7 S1 125.6(5) . . ?
C9 C8 N1 126.9(7) . . ?
C9 C8 C13 121.1(7) . . ?
C13 C8 N1 112.0(7) . . ?
C8 C9 H9 120.6 . . ?
C8 C9 C10 118.7(9) . . ?
C10 C9 H9 120.6 . . ?
C9 C10 H10 119.4 . . ?
C9 C10 C11 121.2(11) . . ?
C11 C10 H10 119.4 . . ?
C10 C11 H11 119.9 . . ?
C12 C11 C10 120.2(9) . . ?
C12 C11 H11 119.9 . . ?
C11 C12 H12 120.4 . . ?
C11 C12 C13 119.2(10) . . ?
C13 C12 H12 120.4 . . ?
C8 C13 S1 112.0(6) . . ?
C8 C13 C12 119.5(10) . . ?
C12 C13 S1 128.5(8) . . ?
C15 C14 P1 120.0(5) . . ?
C15 C14 C19 118.8(6) . . ?
C19 C14 P1 121.0(4) . . ?
C14 C15 H15 119.6 . . ?
C16 C15 C14 120.9(7) . . ?
C16 C15 H15 119.6 . . ?
C15 C16 H16 119.9 . . ?
C15 C16 C17 120.3(7) . . ?
C17 C16 H16 119.9 . . ?
C16 C17 H17 120.5 . . ?
C18 C17 C16 119.0(7) . . ?
C18 C17 H17 120.5 . . ?
C17 C18 H18 119.0 . . ?
C19 C18 C17 122.0(7) . . ?
C19 C18 H18 119.0 . . ?
C14 C19 C20 121.8(5) . . ?
C18 C19 C14 118.9(6) . . ?
C18 C19 C20 119.0(6) . . ?
N2 C20 C19 124.3(5) . . ?
N3 C20 N2 114.4(5) . . ?
N3 C20 C19 121.1(5) . . ?
N2 C21 C22 131.6(6) . . ?
C26 C21 N2 107.5(5) . . ?
C26 C21 C22 120.9(6) . . ?
C21 C22 H22 121.0 . . ?
C23 C22 C21 118.1(7) . . ?
C23 C22 H22 121.0 . . ?
C22 C23 H23 119.6 . . ?
C22 C23 C24 120.7(7) . . ?
C24 C23 H23 119.6 . . ?
C23 C24 C27 119.2(9) . . ?
C25 C24 C23 121.6(7) . . ?
C25 C24 C27 119.2(9) . . ?
C24 C25 H25 121.2 . . ?
C24 C25 C26 117.5(7) . . ?
C26 C25 H25 121.2 . . ?
N3 C26 C21 110.0(5) . . ?
N3 C26 C25 128.8(6) . . ?
C21 C26 C25 121.2(6) . . ?
F1 C27 F2 105.5(13) . . ?
F1 C27 F3 101.1(11) . . ?
F1 C27 C24 114.7(10) . . ?
F2 C27 F3 103.9(11) . . ?
F2 C27 C24 115.8(10) . . ?
F3 C27 C24 114.2(12) . . ?
C29 C28 P1 119.0(6) . . ?
C33 C28 P1 121.2(5) . . ?
C33 C28 C29 119.8(7) . . ?
C28 C29 H29 120.1 . . ?
C30 C29 C28 119.8(8) . . ?
C30 C29 H29 120.1 . . ?
C29 C30 H30 119.9 . . ?
C31 C30 C29 120.3(8) . . ?
C31 C30 H30 119.9 . . ?
C30 C31 H31 119.3 . . ?
C30 C31 C32 121.4(8) . . ?
C32 C31 H31 119.3 . . ?
C31 C32 H32 120.6 . . ?
C33 C32 C31 118.8(8) . . ?
C33 C32 H32 120.6 . . ?
C28 C33 H33 120.1 . . ?
C32 C33 C28 119.9(7) . . ?
C32 C33 H33 120.1 . . ?
C35 C34 P1 119.6(6) . . ?
C39 C34 P1 121.4(7) . . ?
C39 C34 C35 119.0(8) . . ?
C34 C35 H35 119.0 . . ?
C36 C35 C34 122.1(10) . . ?
C36 C35 H35 119.0 . . ?
C35 C36 H36 121.2 . . ?
C37 C36 C35 117.6(12) . . ?
C37 C36 H36 121.2 . . ?
C36 C37 H37 118.1 . . ?
C36 C37 C38 123.7(11) . . ?
C38 C37 H37 118.1 . . ?
C37 C38 H38 120.5 . . ?
C37 C38 C39 118.9(11) . . ?
C39 C38 H38 120.5 . . ?
C34 C39 C38 118.6(11) . . ?
C34 C39 H39 120.7 . . ?
C38 C39 H39 120.7 . . ?

loop_
_geom_bond_atom_site_label_1
_geom_bond_atom_site_label_2
_geom_bond_distance
_geom_bond_site_symmetry_2
_geom_bond_publ_flag
Pt1 O1 2.149(5) . ?
Pt1 N1 2.039(5) . ?
Pt1 N2 2.013(4) . ?
Pt1 C1 1.989(6) . ?
S1 C7 1.722(6) . ?
S1 C13 1.720(10) . ?
P1 O1 1.509(5) . ?
P1 C14 1.808(6) . ?
P1 C28 1.803(7) . ?
P1 C34 1.802(7) . ?
F1 C27 1.275(14) . ?
F2 C27 1.299(14) . ?
F3 C27 1.303(14) . ?
N1 C7 1.325(9) . ?
N1 C8 1.401(8) . ?
N2 C20 1.367(7) . ?
N2 C21 1.385(7) . ?
N3 C20 1.333(7) . ?
N3 C26 1.366(8) . ?
C1 C2 1.380(10) . ?
C1 C6 1.405(9) . ?
C2 H2 0.9300 . ?
C2 C3 1.372(11) . ?
C3 H3 0.9300 . ?
C3 C4 1.346(12) . ?
C4 H4 0.9300 . ?
C4 C5 1.364(12) . ?
C5 H5 0.9300 . ?
C5 C6 1.394(11) . ?
C6 C7 1.438(10) . ?
C8 C9 1.361(12) . ?
C8 C13 1.400(11) . ?
C9 H9 0.9300 . ?
C9 C10 1.386(11) . ?
C10 H10 0.9300 . ?
C10 C11 1.393(15) . ?
C11 H11 0.9300 . ?
C11 C12 1.365(18) . ?
C12 H12 0.9300 . ?
C12 C13 1.407(11) . ?
C14 C15 1.391(9) . ?
C14 C19 1.409(9) . ?
C15 H15 0.9300 . ?
C15 C16 1.373(11) . ?
C16 H16 0.9300 . ?
C16 C17 1.385(13) . ?
C17 H17 0.9300 . ?
C17 C18 1.377(10) . ?
C18 H18 0.9300 . ?
C18 C19 1.372(9) . ?
C19 C20 1.469(8) . ?
C21 C22 1.389(9) . ?
C21 C26 1.384(9) . ?
C22 H22 0.9300 . ?
C22 C23 1.385(10) . ?
C23 H23 0.9300 . ?
C23 C24 1.395(12) . ?
C24 C25 1.371(12) . ?
C24 C27 1.481(12) . ?
C25 H25 0.9300 . ?
C25 C26 1.401(9) . ?
C28 C29 1.397(10) . ?
C28 C33 1.391(10) . ?
C29 H29 0.9300 . ?
C29 C30 1.368(12) . ?
C30 H30 0.9300 . ?
C30 C31 1.362(14) . ?
C31 H31 0.9300 . ?
C31 C32 1.389(12) . ?
C32 H32 0.9300 . ?
C32 C33 1.387(11) . ?
C33 H33 0.9300 . ?
C34 C35 1.422(12) . ?
C34 C39 1.369(11) . ?
C35 H35 0.9300 . ?
C35 C36 1.377(11) . ?
C36 H36 0.9300 . ?
C36 C37 1.346(16) . ?
C37 H37 0.9300 . ?
C37 C38 1.370(17) . ?
C38 H38 0.9300 . ?
C38 C39 1.439(13) . ?
C39 H39 0.9300 . ?

loop_
_geom_torsion_atom_site_label_1
_geom_torsion_atom_site_label_2
_geom_torsion_atom_site_label_3
_geom_torsion_atom_site_label_4
_geom_torsion
_geom_torsion_site_symmetry_1
_geom_torsion_site_symmetry_2
_geom_torsion_site_symmetry_3
_geom_torsion_site_symmetry_4
_geom_torsion_publ_flag
Pt1 N1 C7 S1 -174.9(3) . . . . ?
Pt1 N1 C7 C6 5.0(7) . . . . ?
Pt1 N1 C8 C9 -7.5(10) . . . . ?
Pt1 N1 C8 C13 173.3(5) . . . . ?
Pt1 N2 C20 N3 173.2(4) . . . . ?
Pt1 N2 C20 C19 -11.4(9) . . . . ?
Pt1 N2 C21 C22 6.6(10) . . . . ?
Pt1 N2 C21 C26 -175.0(4) . . . . ?
Pt1 C1 C2 C3 179.9(6) . . . . ?
Pt1 C1 C6 C5 -179.6(5) . . . . ?
Pt1 C1 C6 C7 -3.3(7) . . . . ?
P1 C14 C15 C16 -174.6(6) . . . . ?
P1 C14 C19 C18 171.6(5) . . . . ?
P1 C14 C19 C20 -2.3(8) . . . . ?
P1 C28 C29 C30 -176.5(7) . . . . ?
P1 C28 C33 C32 177.8(7) . . . . ?
P1 C34 C35 C36 -177.8(8) . . . . ?
P1 C34 C39 C38 179.8(7) . . . . ?
O1 P1 C14 C15 -112.5(5) . . . . ?
O1 P1 C14 C19 72.6(5) . . . . ?
O1 P1 C28 C29 35.5(7) . . . . ?
O1 P1 C28 C33 -141.4(6) . . . . ?
O1 P1 C34 C35 -159.5(6) . . . . ?
O1 P1 C34 C39 23.3(8) . . . . ?
N1 C8 C9 C10 -179.4(7) . . . . ?
N1 C8 C13 S1 -0.6(7) . . . . ?
N1 C8 C13 C12 -179.6(7) . . . . ?
N2 C21 C22 C23 177.0(7) . . . . ?
N2 C21 C26 N3 1.2(7) . . . . ?
N2 C21 C26 C25 -177.7(6) . . . . ?
C1 C2 C3 C4 -0.6(14) . . . . ?
C1 C6 C7 S1 178.7(5) . . . . ?
C1 C6 C7 N1 -1.2(9) . . . . ?
C2 C1 C6 C5 -0.6(10) . . . . ?
C2 C1 C6 C7 175.7(6) . . . . ?
C2 C3 C4 C5 -0.4(14) . . . . ?
C3 C4 C5 C6 0.8(13) . . . . ?
C4 C5 C6 C1 -0.3(12) . . . . ?
C4 C5 C6 C7 -176.1(7) . . . . ?
C5 C6 C7 S1 -5.2(10) . . . . ?
C5 C6 C7 N1 174.9(7) . . . . ?
C6 C1 C2 C3 1.0(11) . . . . ?
C7 S1 C13 C8 0.2(5) . . . . ?
C7 S1 C13 C12 179.1(8) . . . . ?
C7 N1 C8 C9 180.0(7) . . . . ?
C7 N1 C8 C13 0.8(8) . . . . ?
C8 N1 C7 S1 -0.6(7) . . . . ?
C8 N1 C7 C6 179.3(6) . . . . ?
C8 C9 C10 C11 -0.8(13) . . . . ?
C9 C8 C13 S1 -179.9(6) . . . . ?
C9 C8 C13 C12 1.1(11) . . . . ?
C9 C10 C11 C12 0.8(16) . . . . ?
C10 C11 C12 C13 0.1(16) . . . . ?
C11 C12 C13 S1 -179.9(8) . . . . ?
C11 C12 C13 C8 -1.0(14) . . . . ?
C13 S1 C7 N1 0.2(5) . . . . ?
C13 S1 C7 C6 -179.7(6) . . . . ?
C13 C8 C9 C10 -0.2(11) . . . . ?
C14 P1 O1 Pt1 -36.0(4) . . . . ?
C14 P1 C28 C29 -88.9(7) . . . . ?
C14 P1 C28 C33 94.2(6) . . . . ?
C14 P1 C34 C35 -34.6(7) . . . . ?
C14 P1 C34 C39 148.1(7) . . . . ?
C14 C15 C16 C17 1.7(12) . . . . ?
C14 C19 C20 N2 -49.0(8) . . . . ?
C14 C19 C20 N3 126.2(6) . . . . ?
C15 C14 C19 C18 -3.4(9) . . . . ?
C15 C14 C19 C20 -177.3(6) . . . . ?
C15 C16 C17 C18 -0.9(12) . . . . ?
C16 C17 C18 C19 -2.2(12) . . . . ?
C17 C18 C19 C14 4.4(10) . . . . ?
C17 C18 C19 C20 178.4(6) . . . . ?
C18 C19 C20 N2 137.1(6) . . . . ?
C18 C19 C20 N3 -47.7(9) . . . . ?
C19 C14 C15 C16 0.4(10) . . . . ?
C20 N2 C21 C22 -178.4(7) . . . . ?
C20 N2 C21 C26 0.0(6) . . . . ?
C20 N3 C26 C21 -1.8(7) . . . . ?
C20 N3 C26 C25 177.0(7) . . . . ?
C21 N2 C20 N3 -1.2(7) . . . . ?
C21 N2 C20 C19 174.2(5) . . . . ?
C21 C22 C23 C24 -0.2(13) . . . . ?
C22 C21 C26 N3 179.8(6) . . . . ?
C22 C21 C26 C25 0.9(11) . . . . ?
C22 C23 C24 C25 2.2(14) . . . . ?
C22 C23 C24 C27 -178.1(9) . . . . ?
C23 C24 C25 C26 -2.5(13) . . . . ?
C23 C24 C27 F1 82.7(15) . . . . ?
C23 C24 C27 F2 -154.0(11) . . . . ?
C23 C24 C27 F3 -33.3(15) . . . . ?
C24 C25 C26 N3 -177.7(7) . . . . ?
C24 C25 C26 C21 1.0(11) . . . . ?
C25 C24 C27 F1 -97.5(14) . . . . ?
C25 C24 C27 F2 25.7(16) . . . . ?
C25 C24 C27 F3 146.4(11) . . . . ?
C26 N3 C20 N2 1.9(7) . . . . ?
C26 N3 C20 C19 -173.7(5) . . . . ?
C26 C21 C22 C23 -1.3(11) . . . . ?
C27 C24 C25 C26 177.8(8) . . . . ?
C28 P1 O1 Pt1 -157.1(3) . . . . ?
C28 P1 C14 C15 8.7(6) . . . . ?
C28 P1 C14 C19 -166.3(5) . . . . ?
C28 P1 C34 C35 80.3(7) . . . . ?
C28 P1 C34 C39 -97.0(7) . . . . ?
C28 C29 C30 C31 -0.6(15) . . . . ?
C29 C28 C33 C32 0.8(12) . . . . ?
C29 C30 C31 C32 -0.7(17) . . . . ?
C30 C31 C32 C33 2.0(16) . . . . ?
C31 C32 C33 C28 -2.0(14) . . . . ?
C33 C28 C29 C30 0.5(13) . . . . ?
C34 P1 O1 Pt1 83.4(4) . . . . ?
C34 P1 C14 C15 122.7(5) . . . . ?
C34 P1 C14 C19 -52.2(6) . . . . ?
C34 P1 C28 C29 159.1(6) . . . . ?
C34 P1 C28 C33 -17.8(7) . . . . ?
C34 C35 C36 C37 -1.5(17) . . . . ?
C35 C34 C39 C38 2.5(13) . . . . ?
C35 C36 C37 C38 1(2) . . . . ?
C36 C37 C38 C39 1(2) . . . . ?
C37 C38 C39 C34 -2.8(16) . . . . ?
C39 C34 C35 C36 -0.5(14) . . . . ?

loop_
_smtbx_masks_void_nr
_smtbx_masks_void_average_x
_smtbx_masks_void_average_y
_smtbx_masks_void_average_z
_smtbx_masks_void_volume
_smtbx_masks_void_count_electrons
_smtbx_masks_void_content
1 -0.151 0.214 0.278 92.0 16.2 ?
2 0.000 0.469 0.100 8.1 0.0 ?
3 0.000 0.531 0.900 8.1 0.0 ?
4 0.151 0.786 0.722 92.0 17.0 ?
5 0.349 0.286 0.778 92.0 16.1 ?
6 0.651 0.714 0.222 92.0 17.1 ?
7 0.500 0.031 0.600 8.1 0.0 ?
8 0.500 0.969 0.400 8.1 0.2 ?
